data_1540194
loop_
_publ_author_name
'Kajitani, T.'
'Kusaba, K.'
'Syono, Y.'
'Hirabayashi, M.'
'Kikuchi, M.'

_publ_section_title
;
 Crystal structure of tetragonal Y Ba2 Cu3-d Cod O7-g (d = 0, 0.3)
;
_journal_name_full 'Japanese Journal of Applied Physics, Part 2'
_journal_page_first 1727
_journal_page_last 1730
_journal_volume 26
_journal_year 1987
_chemical_formula_sum 'Ba2 Cu3 O6.15 Y'
_chemical_name_systematic 'Y Ba2 Cu3 O6.15'
_space_group_IT_number 123
_symmetry_space_group_name_Hall '-P 4 2'
_symmetry_space_group_name_H-M 'P 4/m m m'
_cell_angle_alpha 90
_cell_angle_beta 90
_cell_angle_gamma 90
_cell_formula_units_Z 1
_cell_length_a 3.8644
_cell_length_b 3.8644
_cell_length_c 11.7881
_cell_volume 176.039
_citation_journal_id_ASTM JAPLD8
_cod_data_source_file Kajitani_JAPLD8_1987_278.cif
_cod_data_source_block Ba2Cu3O6.15Y1
_cod_original_cell_volume 176.0386
_cod_original_formula_sum 'Ba2 Cu3 O6.15 Y1'
_cod_database_code 1540194

loop_
_symmetry_equiv_pos_as_xyz
x,y,z
-y,x,z
-x,-y,z
y,-x,z
x,-y,-z
y,x,-z
-x,y,-z
-y,-x,-z
-x,-y,-z
y,-x,-z
x,y,-z
-y,x,-z
-x,y,z
-y,-x,z
x,-y,z
y,x,z

loop_
_atom_site_label
_atom_site_type_symbol
_atom_site_fract_x
_atom_site_fract_y
_atom_site_fract_z
_atom_site_occupancy
_atom_site_U_iso_or_equiv
Y2 Y+3 0.5 0.5 0.5 0.97 0.0
O1 O-2 0 0.5 0 0.12 0.0
Ba1 Ba+2 0.5 0.5 0.1928 0.98 0.0
O2 O-2 0 0 0.1546 1 0.0
O3 O-2 0 0.5 0.3787 0.99 0.0
Y1 Y+3 0.5 0.5 0.1928 0.02 0.0
Ba2 Ba+2 0.5 0.5 0.5 0.03 0.0
Cu2 Cu+2 0 0 0.3618 1 0.0
Cu1 Cu+1 0 0 0 1 0.0
